data_7013625
loop_
_publ_author_name
'Silvia Canales'
'Olga Crespo'
'M. Concepci\'on Gimeno'
'Peter G. Jones'
'Antonio Laguna'
'Pilar Romero'

_publ_section_title
;
 Gold and silver derivatives with the carborane-selenolate ligand
 [B10H11C2Se]&#x2212;
;
_journal_issue 23
_journal_name_full 'Dalton Trans.'
_journal_page_first 4525
_journal_page_last 4528
_journal_paper_doi 10.1039/b310658f
_journal_year 2003
_chemical_formula_sum 'C20 H26 Au B10 P Se'
_chemical_formula_weight 681.40
_chemical_name_systematic
;
?
;
_space_group_IT_number 43
_symmetry_cell_setting orthorhombic
_symmetry_space_group_name_Hall 'F 2 -2d'
_symmetry_space_group_name_H-M 'F d d 2'
_atom_sites_solution_hydrogens geom
_atom_sites_solution_primary Patterson
_atom_sites_solution_secondary difmap
_audit_creation_method SHELXL-97
_cell_angle_alpha 90.00
_cell_angle_beta 90.00
_cell_angle_gamma 90.00
_cell_formula_units_Z 16
_cell_length_a 22.810(2)
_cell_length_b 41.698(4)
_cell_length_c 10.4693(11)
_cell_measurement_reflns_used 8192
_cell_measurement_temperature 143(2)
_cell_measurement_theta_max 28
_cell_measurement_theta_min 2
_cell_volume 9957.7(17)
_computing_cell_refinement 'Bruker SAINT'
_computing_data_collection 'Bruker SMART'
_computing_data_reduction 'Bruker SAINT'
_computing_molecular_graphics 'Siemens XP'
_computing_publication_material SHELXL-97
_computing_structure_refinement 'SHELXL-97 (Sheldrick, 1997)'
_computing_structure_solution 'SHELXS-97 (Sheldrick, 1990)'
_diffrn_ambient_temperature 143(2)
_diffrn_detector_area_resol_mean 8.192
_diffrn_measured_fraction_theta_full 0.997
_diffrn_measured_fraction_theta_max 0.997
_diffrn_measurement_device_type 'Bruker SMART 1000 CCD'
_diffrn_measurement_method \w-scans
_diffrn_radiation_monochromator graphite
_diffrn_radiation_source 'fine-focus sealed tube'
_diffrn_radiation_type MoK\a
_diffrn_radiation_wavelength 0.71073
_diffrn_reflns_av_R_equivalents 0.0428
_diffrn_reflns_av_sigmaI/netI 0.0286
_diffrn_reflns_limit_h_max 32
_diffrn_reflns_limit_h_min -32
_diffrn_reflns_limit_k_max 58
_diffrn_reflns_limit_k_min -58
_diffrn_reflns_limit_l_max 14
_diffrn_reflns_limit_l_min -14
_diffrn_reflns_number 29202
_diffrn_reflns_theta_full 30.00
_diffrn_reflns_theta_max 30.00
_diffrn_reflns_theta_min 1.95
_exptl_absorpt_coefficient_mu 7.445
_exptl_absorpt_correction_T_max 0.962
_exptl_absorpt_correction_T_min 0.538
_exptl_absorpt_correction_type 'multiple scans (SADABS)'
_exptl_crystal_colour colourless
_exptl_crystal_density_diffrn 1.818
_exptl_crystal_density_method 'not measured'
_exptl_crystal_description 'irregular tablet'
_exptl_crystal_F_000 5184
_exptl_crystal_size_max 0.41
_exptl_crystal_size_mid 0.20
_exptl_crystal_size_min 0.15
_refine_diff_density_max 1.995
_refine_diff_density_min -0.727
_refine_diff_density_rms 0.125
_refine_ls_abs_structure_details 'Flack H D (1983), Acta Cryst. A39, 876-881'
_refine_ls_abs_structure_Flack 0.307(5)
_refine_ls_extinction_method none
_refine_ls_goodness_of_fit_ref 1.098
_refine_ls_hydrogen_treatment riding
_refine_ls_matrix_type full
_refine_ls_number_parameters 299
_refine_ls_number_reflns 7236
_refine_ls_number_restraints 211
_refine_ls_restrained_S_all 1.083
_refine_ls_R_factor_all 0.0268
_refine_ls_R_factor_gt 0.0252
_refine_ls_shift/su_max 0.004
_refine_ls_shift/su_mean 0.000
_refine_ls_structure_factor_coef Fsqd
_refine_ls_weighting_details 'calc w==1/[\s^2^(Fo^2^)+(0.0354P)^2^+5.2485P] where P==(Fo^2^+2Fc^2^)/3'
_refine_ls_weighting_scheme calc
_refine_ls_wR_factor_gt 0.0580
_refine_ls_wR_factor_ref 0.0585
_reflns_number_gt 6960
_reflns_number_total 7236
_reflns_threshold_expression >2sigma(I)
_cod_data_source_file b310658f.txt
_cod_data_source_block boseau
_cod_original_cell_volume 9957.9(17)
_cod_database_code 7013625

loop_
_symmetry_equiv_pos_as_xyz
'x, y, z'
'-x, -y, z'
'x+1/4, -y+1/4, z+1/4'
'-x+1/4, y+1/4, z+1/4'
'x, y+1/2, z+1/2'
'-x, -y+1/2, z+1/2'
'x+1/4, -y+3/4, z+3/4'
'-x+1/4, y+3/4, z+3/4'
'x+1/2, y, z+1/2'
'-x+1/2, -y, z+1/2'
'x+3/4, -y+1/4, z+3/4'
'-x+3/4, y+1/4, z+3/4'
'x+1/2, y+1/2, z'
'-x+1/2, -y+1/2, z'
'x+3/4, -y+3/4, z+1/4'
'-x+3/4, y+3/4, z+1/4'

loop_
_atom_site_label
_atom_site_type_symbol
_atom_site_fract_x
_atom_site_fract_y
_atom_site_fract_z
_atom_site_U_iso_or_equiv
_atom_site_adp_type
_atom_site_occupancy
_atom_site_symmetry_multiplicity
_atom_site_calc_flag
_atom_site_refinement_flags
_atom_site_disorder_assembly
_atom_site_disorder_group
Au Au 0.515908(5) 0.538645(3) 0.374672(17) 0.01738(4) Uani 1 1 d . . .
Se Se 0.429571(18) 0.532646(10) 0.50631(4) 0.02365(8) Uani 1 1 d . . .
P P 0.59464(4) 0.54872(2) 0.24845(10) 0.01669(17) Uani 1 1 d . . .
C11 C 0.66386(18) 0.53789(8) 0.3236(4) 0.0186(8) Uani 1 1 d DU . .
C12 C 0.6674(2) 0.54068(10) 0.4569(4) 0.0251(9) Uani 1 1 d DU . .
H12 H 0.6343 0.5475 0.5050 0.030 Uiso 1 1 calc R . .
C13 C 0.7202(2) 0.53335(12) 0.5183(5) 0.0322(10) Uani 1 1 d DU . .
H13 H 0.7234 0.5352 0.6085 0.039 Uiso 1 1 calc R . .
C14 C 0.7675(2) 0.52348(12) 0.4467(5) 0.0326(10) Uani 1 1 d DU . .
H14 H 0.8035 0.5188 0.4885 0.039 Uiso 1 1 calc R . .
C15 C 0.7640(2) 0.52028(10) 0.3166(5) 0.0271(9) Uani 1 1 d DU . .
H15 H 0.7968 0.5127 0.2696 0.032 Uiso 1 1 calc R . .
C16 C 0.71234(17) 0.52820(10) 0.2533(4) 0.0221(7) Uani 1 1 d DU . .
H16 H 0.7103 0.5270 0.1628 0.027 Uiso 1 1 calc R . .
C21 C 0.60008(16) 0.59082(9) 0.2066(4) 0.0178(7) Uani 1 1 d DU . .
C22 C 0.54829(18) 0.60806(9) 0.1872(4) 0.0219(7) Uani 1 1 d DU . .
H22 H 0.5114 0.5977 0.1951 0.026 Uiso 1 1 calc R . .
C23 C 0.55107(19) 0.64057(10) 0.1562(4) 0.0253(8) Uani 1 1 d DU . .
H23 H 0.5159 0.6523 0.1430 0.030 Uiso 1 1 calc R . .
C24 C 0.60455(18) 0.65576(9) 0.1447(4) 0.0265(8) Uani 1 1 d DU . .
H24 H 0.6061 0.6780 0.1246 0.032 Uiso 1 1 calc R . .
C25 C 0.65609(19) 0.63870(10) 0.1625(4) 0.0269(9) Uani 1 1 d DU . .
H25 H 0.6928 0.6492 0.1542 0.032 Uiso 1 1 calc R . .
C26 C 0.65420(18) 0.60605(10) 0.1925(4) 0.0244(8) Uani 1 1 d DU . .
H26 H 0.6895 0.5943 0.2033 0.029 Uiso 1 1 calc R . .
C31 C 0.59097(16) 0.52722(9) 0.0973(3) 0.0179(7) Uani 1 1 d DU . .
C32 C 0.57454(16) 0.49510(9) 0.1008(4) 0.0212(7) Uani 1 1 d DU . .
H32 H 0.5685 0.4848 0.1806 0.025 Uiso 1 1 calc R . .
C33 C 0.56695(17) 0.47811(10) -0.0121(4) 0.0261(8) Uani 1 1 d DU . .
H33 H 0.5557 0.4562 -0.0098 0.031 Uiso 1 1 calc R . .
C34 C 0.57592(18) 0.49348(10) -0.1291(5) 0.0292(8) Uani 1 1 d DU . .
H34 H 0.5707 0.4819 -0.2065 0.035 Uiso 1 1 calc R . .
C35 C 0.5923(2) 0.52527(11) -0.1327(5) 0.0326(9) Uani 1 1 d DU . .
H35 H 0.5979 0.5355 -0.2129 0.039 Uiso 1 1 calc R . .
C36 C 0.6008(2) 0.54266(9) -0.0208(4) 0.0230(8) Uani 1 1 d DU . .
H36 H 0.6130 0.5644 -0.0237 0.028 Uiso 1 1 calc R . .
C1 C 0.38534(17) 0.57018(9) 0.4543(4) 0.0201(7) Uani 1 1 d U . .
C2 C 0.41971(19) 0.60425(10) 0.4118(4) 0.0255(8) Uani 1 1 d U . .
H2 H 0.4687 0.6057 0.4069 0.031 Uiso 1 1 calc R . .
B1 B 0.3853(2) 0.60247(10) 0.5539(5) 0.0216(8) Uani 1 1 d U . .
H1 H 0.4106 0.6028 0.6455 0.026 Uiso 1 1 calc R . .
B2 B 0.3233(2) 0.57853(12) 0.5411(4) 0.0250(8) Uani 1 1 d U . .
H2A H 0.3067 0.5631 0.6206 0.030 Uiso 1 1 calc R . .
B3 B 0.31922(19) 0.56634(11) 0.3783(5) 0.0265(8) Uani 1 1 d U . .
H3 H 0.2994 0.5428 0.3500 0.032 Uiso 1 1 calc R . .
B4 B 0.3811(2) 0.58228(12) 0.2978(4) 0.0249(9) Uani 1 1 d U . .
H4 H 0.4027 0.5694 0.2165 0.030 Uiso 1 1 calc R . .
B5 B 0.3186(2) 0.62117(13) 0.5455(5) 0.0282(9) Uani 1 1 d U . .
H5 H 0.2982 0.6341 0.6281 0.034 Uiso 1 1 calc R . .
B6 B 0.2763(2) 0.59885(15) 0.4338(5) 0.0316(10) Uani 1 1 d U . .
H6 H 0.2274 0.5971 0.4424 0.038 Uiso 1 1 calc R . .
B7 B 0.3118(3) 0.60080(13) 0.2823(5) 0.0322(10) Uani 1 1 d U . .
H7 H 0.2865 0.6003 0.1906 0.039 Uiso 1 1 calc R . .
B8 B 0.3768(3) 0.62439(12) 0.3026(5) 0.0285(9) Uani 1 1 d U . .
H8 H 0.3952 0.6394 0.2237 0.034 Uiso 1 1 calc R . .
B9 B 0.3801(2) 0.63708(12) 0.4642(5) 0.0273(9) Uani 1 1 d U . .
H9 H 0.4007 0.6604 0.4924 0.033 Uiso 1 1 calc R . .
B10 B 0.3114(2) 0.63501(12) 0.3853(6) 0.0321(9) Uani 1 1 d U . .
H10 H 0.2859 0.6571 0.3608 0.039 Uiso 1 1 calc R . .

loop_
_atom_site_aniso_label
_atom_site_aniso_U_11
_atom_site_aniso_U_22
_atom_site_aniso_U_33
_atom_site_aniso_U_23
_atom_site_aniso_U_13
_atom_site_aniso_U_12
Au 0.01704(5) 0.01797(6) 0.01712(5) 0.00032(5) 0.00077(5) 0.00170(5)
Se 0.02406(18) 0.02105(17) 0.02584(19) 0.00712(15) 0.00655(15) 0.00145(14)
P 0.0167(4) 0.0167(4) 0.0166(4) 0.0008(4) 0.0000(3) 0.0018(3)
C11 0.0191(17) 0.0110(16) 0.0259(19) 0.0030(13) -0.0072(14) 0.0006(12)
C12 0.029(2) 0.025(2) 0.0204(19) 0.0014(15) -0.0053(16) -0.0019(16)
C13 0.030(2) 0.038(2) 0.029(2) 0.0080(19) -0.0105(17) -0.0058(18)
C14 0.0209(19) 0.030(2) 0.047(3) 0.004(2) -0.0091(18) -0.0049(17)
C15 0.0207(19) 0.0180(18) 0.043(2) 0.0049(17) -0.0026(17) -0.0008(15)
C16 0.0195(16) 0.0220(18) 0.0248(18) 0.0005(16) -0.0004(15) 0.0015(14)
C21 0.0198(16) 0.0153(16) 0.0182(16) -0.0006(13) -0.0005(13) 0.0020(13)
C22 0.0199(17) 0.0232(18) 0.0224(19) 0.0000(14) -0.0020(14) 0.0018(14)
C23 0.0273(19) 0.0231(18) 0.026(2) 0.0016(14) -0.0007(14) 0.0090(15)
C24 0.033(2) 0.0154(16) 0.032(2) 0.0009(15) -0.0017(17) 0.0026(14)
C25 0.0228(18) 0.0212(18) 0.037(2) 0.0009(16) 0.0004(15) -0.0020(14)
C26 0.0210(18) 0.0236(19) 0.029(2) 0.0015(16) -0.0005(15) 0.0004(14)
C31 0.0170(15) 0.0182(16) 0.0184(18) -0.0002(12) 0.0017(12) 0.0011(12)
C32 0.0212(16) 0.0186(16) 0.024(2) 0.0011(13) 0.0063(13) 0.0027(13)
C33 0.0192(17) 0.030(2) 0.029(2) -0.0118(17) 0.0041(15) -0.0023(15)
C34 0.0279(18) 0.034(2) 0.0256(18) -0.0116(19) -0.0007(18) 0.0035(16)
C35 0.042(2) 0.040(2) 0.0150(17) -0.0003(19) 0.0008(19) 0.0054(18)
C36 0.033(2) 0.0123(16) 0.0233(19) 0.0048(14) 0.0000(16) -0.0008(14)
C1 0.0190(16) 0.0219(17) 0.0193(16) -0.0007(13) 0.0023(13) -0.0007(13)
C2 0.0259(18) 0.0227(18) 0.0280(19) -0.0013(14) 0.0018(13) -0.0002(14)
B1 0.0190(18) 0.0164(18) 0.029(2) -0.0047(15) 0.0052(15) 0.0016(14)
B2 0.0177(18) 0.033(2) 0.0241(19) 0.0001(16) 0.0032(15) -0.0021(16)
B3 0.0246(18) 0.0275(19) 0.0274(19) -0.0023(18) -0.0049(19) -0.0010(14)
B4 0.031(2) 0.026(2) 0.0179(17) -0.0014(15) 0.0026(16) 0.0017(17)
B5 0.025(2) 0.033(2) 0.027(2) -0.0076(17) 0.0012(16) 0.0107(18)
B6 0.022(2) 0.043(3) 0.030(2) -0.0039(19) -0.0053(16) 0.0071(17)
B7 0.039(2) 0.032(2) 0.026(2) -0.0013(17) -0.0111(19) 0.0047(19)
B8 0.038(2) 0.024(2) 0.024(2) 0.0046(16) 0.0009(18) 0.0012(18)
B9 0.031(2) 0.0220(19) 0.029(2) -0.0022(16) -0.0039(17) 0.0062(16)
B10 0.037(2) 0.031(2) 0.029(2) -0.0018(19) -0.004(2) 0.0112(18)

loop_
_atom_type_symbol
_atom_type_description
_atom_type_scat_dispersion_real
_atom_type_scat_dispersion_imag
_atom_type_scat_source
C C 0.0033 0.0016 'International Tables Vol C Tables 4.2.6.8 and 6.1.1.4'
H H 0.0000 0.0000 'International Tables Vol C Tables 4.2.6.8 and 6.1.1.4'
B B 0.0013 0.0007 'International Tables Vol C Tables 4.2.6.8 and 6.1.1.4'
P P 0.1023 0.0942 'International Tables Vol C Tables 4.2.6.8 and 6.1.1.4'
Se Se -0.0929 2.2259 'International Tables Vol C Tables 4.2.6.8 and 6.1.1.4'
Au Au -2.0133 8.8022 'International Tables Vol C Tables 4.2.6.8 and 6.1.1.4'

loop_
_geom_angle_atom_site_label_1
_geom_angle_atom_site_label_2
_geom_angle_atom_site_label_3
_geom_angle
_geom_angle_site_symmetry_1
_geom_angle_site_symmetry_3
_geom_angle_publ_flag
P Au Se 175.08(3) . . ?
P Au Au 110.77(3) . 2_665 ?
Se Au Au 73.740(10) . 2_665 ?
C1 Se Au 100.37(12) . . ?
C21 P C11 106.57(17) . . ?
C21 P C31 105.65(17) . . ?
C11 P C31 107.04(18) . . ?
C21 P Au 111.96(12) . . ?
C11 P Au 112.89(14) . . ?
C31 P Au 112.25(12) . . ?
C16 C11 C12 120.4(4) . . ?
C16 C11 P 122.3(3) . . ?
C12 C11 P 117.3(4) . . ?
C13 C12 C11 119.2(5) . . ?
C14 C13 C12 119.3(4) . . ?
C15 C14 C13 121.6(5) . . ?
C14 C15 C16 119.9(5) . . ?
C11 C16 C15 119.5(4) . . ?
C26 C21 C22 119.9(4) . . ?
C26 C21 P 121.8(3) . . ?
C22 C21 P 118.4(3) . . ?
C23 C22 C21 119.7(4) . . ?
C24 C23 C22 120.4(4) . . ?
C23 C24 C25 120.2(4) . . ?
C24 C25 C26 120.2(4) . . ?
C21 C26 C25 119.6(4) . . ?
C32 C31 C36 120.4(3) . . ?
C32 C31 P 117.6(3) . . ?
C36 C31 P 121.9(3) . . ?
C33 C32 C31 120.1(4) . . ?
C32 C33 C34 119.6(4) . . ?
C35 C34 C33 120.4(4) . . ?
C34 C35 C36 121.1(4) . . ?
C35 C36 C31 118.5(4) . . ?
C2 C1 B1 59.6(3) . . ?
C2 C1 B3 111.5(3) . . ?
B1 C1 B3 111.0(3) . . ?
C2 C1 B4 61.7(3) . . ?
B1 C1 B4 110.6(3) . . ?
B3 C1 B4 62.3(3) . . ?
C2 C1 B2 110.6(3) . . ?
B1 C1 B2 61.0(3) . . ?
B3 C1 B2 62.6(3) . . ?
B4 C1 B2 113.5(3) . . ?
C2 C1 Se 120.9(3) . . ?
B1 C1 Se 117.8(3) . . ?
B3 C1 Se 120.9(3) . . ?
B4 C1 Se 122.3(3) . . ?
B2 C1 Se 116.3(3) . . ?
C1 C2 B1 60.8(2) . . ?
C1 C2 B8 108.8(3) . . ?
B1 C2 B8 110.0(3) . . ?
C1 C2 B9 110.0(3) . . ?
B1 C2 B9 60.7(3) . . ?
B8 C2 B9 61.8(3) . . ?
C1 C2 B4 60.1(2) . . ?
B1 C2 B4 110.3(3) . . ?
B8 C2 B4 61.0(3) . . ?
B9 C2 B4 111.7(3) . . ?
C2 B1 C1 59.6(2) . . ?
C2 B1 B5 110.4(4) . . ?
C1 B1 B5 109.2(3) . . ?
C2 B1 B9 60.9(3) . . ?
C1 B1 B9 109.2(4) . . ?
B5 B1 B9 62.0(3) . . ?
C2 B1 B2 109.7(3) . . ?
C1 B1 B2 59.9(3) . . ?
B5 B1 B2 62.2(3) . . ?
B9 B1 B2 112.5(4) . . ?
C1 B2 B1 59.1(3) . . ?
C1 B2 B6 105.1(3) . . ?
B1 B2 B6 105.5(4) . . ?
C1 B2 B3 58.6(2) . . ?
B1 B2 B3 106.3(3) . . ?
B6 B2 B3 59.8(3) . . ?
C1 B2 B5 105.4(3) . . ?
B1 B2 B5 58.2(3) . . ?
B6 B2 B5 60.1(3) . . ?
B3 B2 B5 107.9(3) . . ?
C1 B3 B7 105.9(3) . . ?
C1 B3 B6 105.3(3) . . ?
B7 B3 B6 60.6(3) . . ?
C1 B3 B4 59.0(2) . . ?
B7 B3 B4 60.0(3) . . ?
B6 B3 B4 108.0(3) . . ?
C1 B3 B2 58.8(3) . . ?
B7 B3 B2 108.5(3) . . ?
B6 B3 B2 59.8(3) . . ?
B4 B3 B2 107.8(3) . . ?
C1 B4 C2 58.2(2) . . ?
C1 B4 B8 105.6(3) . . ?
C2 B4 B8 59.0(3) . . ?
C1 B4 B7 105.4(3) . . ?
C2 B4 B7 106.6(3) . . ?
B8 B4 B7 61.1(3) . . ?
C1 B4 B3 58.8(3) . . ?
C2 B4 B3 105.9(3) . . ?
B8 B4 B3 108.4(3) . . ?
B7 B4 B3 59.7(3) . . ?
B1 B5 B9 59.4(3) . . ?
B1 B5 B6 106.1(3) . . ?
B9 B5 B6 108.1(4) . . ?
B1 B5 B10 106.1(3) . . ?
B9 B5 B10 59.9(3) . . ?
B6 B5 B10 60.0(3) . . ?
B1 B5 B2 59.6(3) . . ?
B9 B5 B2 108.3(3) . . ?
B6 B5 B2 59.6(3) . . ?
B10 B5 B2 107.7(3) . . ?
B2 B6 B3 60.4(3) . . ?
B2 B6 B5 60.3(3) . . ?
B3 B6 B5 108.4(3) . . ?
B2 B6 B10 108.2(4) . . ?
B3 B6 B10 107.8(4) . . ?
B5 B6 B10 60.0(3) . . ?
B2 B6 B7 108.1(3) . . ?
B3 B6 B7 59.5(3) . . ?
B5 B6 B7 108.3(4) . . ?
B10 B6 B7 60.2(3) . . ?
B3 B7 B4 60.3(3) . . ?
B3 B7 B6 60.0(3) . . ?
B4 B7 B6 107.8(3) . . ?
B3 B7 B10 107.9(4) . . ?
B4 B7 B10 107.3(4) . . ?
B6 B7 B10 59.9(3) . . ?
B3 B7 B8 107.5(3) . . ?
B4 B7 B8 59.2(3) . . ?
B6 B7 B8 107.2(4) . . ?
B10 B7 B8 59.6(3) . . ?
C2 B8 B4 60.1(3) . . ?
C2 B8 B9 59.2(3) . . ?
B4 B8 B9 108.8(3) . . ?
C2 B8 B10 105.9(4) . . ?
B4 B8 B10 108.0(4) . . ?
B9 B8 B10 59.9(3) . . ?
C2 B8 B7 106.4(3) . . ?
B4 B8 B7 59.7(3) . . ?
B9 B8 B7 108.2(4) . . ?
B10 B8 B7 60.1(3) . . ?
B1 B9 C2 58.3(3) . . ?
B1 B9 B5 58.6(3) . . ?
C2 B9 B5 105.6(4) . . ?
B1 B9 B10 105.8(4) . . ?
C2 B9 B10 106.0(3) . . ?
B5 B9 B10 60.3(3) . . ?
B1 B9 B8 105.8(3) . . ?
C2 B9 B8 58.9(3) . . ?
B5 B9 B8 108.2(4) . . ?
B10 B9 B8 60.2(3) . . ?
B9 B10 B8 59.9(3) . . ?
B9 B10 B5 59.7(3) . . ?
B8 B10 B5 107.5(3) . . ?
B9 B10 B6 107.8(4) . . ?
B8 B10 B6 107.7(3) . . ?
B5 B10 B6 59.9(3) . . ?
B9 B10 B7 108.4(3) . . ?
B8 B10 B7 60.3(3) . . ?
B5 B10 B7 108.0(4) . . ?
B6 B10 B7 59.9(3) . . ?

loop_
_geom_bond_atom_site_label_1
_geom_bond_atom_site_label_2
_geom_bond_distance
_geom_bond_site_symmetry_2
_geom_bond_publ_flag
Au P 2.2690(10) . ?
Au Se 2.4167(4) . ?
Au Au 3.3035(4) 2_665 ?
Se C1 1.940(4) . ?
P C21 1.813(4) . ?
P C11 1.821(4) . ?
P C31 1.821(4) . ?
C11 C16 1.388(6) . ?
C11 C12 1.403(6) . ?
C12 C13 1.400(6) . ?
C13 C14 1.377(7) . ?
C14 C15 1.371(6) . ?
C15 C16 1.391(6) . ?
C21 C26 1.396(5) . ?
C21 C22 1.398(5) . ?
C22 C23 1.396(5) . ?
C23 C24 1.380(6) . ?
C24 C25 1.386(6) . ?
C25 C26 1.398(6) . ?
C31 C32 1.391(5) . ?
C31 C36 1.411(5) . ?
C32 C33 1.389(5) . ?
C33 C34 1.397(6) . ?
C34 C35 1.378(6) . ?
C35 C36 1.392(6) . ?
C1 C2 1.682(6) . ?
C1 B1 1.703(6) . ?
C1 B3 1.713(6) . ?
C1 B4 1.717(6) . ?
C1 B2 1.717(6) . ?
C2 B1 1.683(6) . ?
C2 B8 1.724(7) . ?
C2 B9 1.729(7) . ?
C2 B4 1.743(7) . ?
B1 B5 1.711(7) . ?
B1 B9 1.725(7) . ?
B1 B2 1.736(7) . ?
B2 B6 1.770(7) . ?
B2 B3 1.781(7) . ?
B2 B5 1.782(7) . ?
B3 B7 1.762(7) . ?
B3 B6 1.771(7) . ?
B3 B4 1.773(7) . ?
B4 B8 1.759(7) . ?
B4 B7 1.768(8) . ?
B5 B9 1.770(8) . ?
B5 B6 1.780(7) . ?
B5 B10 1.781(8) . ?
B6 B10 1.782(9) . ?
B6 B7 1.782(8) . ?
B7 B10 1.788(8) . ?
B7 B8 1.792(8) . ?
B8 B9 1.774(7) . ?
B8 B10 1.780(8) . ?
B9 B10 1.774(8) . ?
